data_2219197
loop_
_publ_author_name
'Nikpour, M.'
'Bakavoli, M.'
'Rahimizadeh, M.'
'Bigdeli, M. R.'
'Mirzaei, M.'

_publ_section_title
3-Ethylsulfanyl-5-methyl-1-phenyl-7-(pyrrolidin-1-yl)-1<i>H</i>-pyrimido[4,5-<i>e</i>][1,3,4]thiadiazine
_journal_coeditor_code XU2431
_journal_issue 8
_journal_name_full 'Acta Crystallographica Section E'
_journal_page_first o1491
_journal_paper_doi 10.1107/S1600536808021144
_journal_volume 64
_journal_year 2008
_chemical_formula_iupac 'C18 H21 N5 S2'
_chemical_formula_moiety 'C18 H21 N5 S2'
_chemical_formula_sum 'C18 H21 N5 S2'
_chemical_formula_weight 371.52
_chemical_melting_point 407
_chemical_name_systematic
;
3-Ethylsulfanyl-5-methyl-1-phenyl-7-pyrrolidin-1-yl-1<i>H</i>-
pyrimido[4,5-<i>e</i>][1,3,4]thiadiazine
;
_space_group_IT_number 19
_symmetry_cell_setting orthorhombic
_symmetry_space_group_name_Hall 'P 2ac 2ab'
_symmetry_space_group_name_H-M 'P 21 21 21'
_atom_sites_solution_hydrogens geom
_atom_sites_solution_primary direct
_atom_sites_solution_secondary difmap
_audit_creation_method 'spawned by the program package SHELXL-97'
_cell_angle_alpha 90.00
_cell_angle_beta 90.00
_cell_angle_gamma 90.00
_cell_formula_units_Z 4
_cell_length_a 8.3601(2)
_cell_length_b 10.3596(3)
_cell_length_c 20.5754(6)
_cell_measurement_reflns_used 9869
_cell_measurement_temperature 100(2)
_cell_measurement_theta_max 30.46
_cell_measurement_theta_min 2.20
_cell_volume 1781.98(8)
_computing_cell_refinement 'APEX2 (Bruker, 2005)'
_computing_data_collection 'APEX2 (Bruker, 2005)'
_computing_data_reduction 'APEX2 (Bruker, 2005)'
_computing_molecular_graphics 'SHELXTL (Sheldrick, 2008)'
_computing_publication_material 'SHELXTL (Sheldrick, 2008)'
_computing_structure_refinement 'SHELXTL (Sheldrick, 2008)'
_computing_structure_solution 'SHELXTL (Sheldrick, 2008)'
_diffrn_ambient_temperature 100(2)
_diffrn_measured_fraction_theta_full 0.999
_diffrn_measured_fraction_theta_max 0.999
_diffrn_measurement_device_type 'Bruker APEXII CCD area-detector'
_diffrn_measurement_method '\f and \w'
_diffrn_radiation_monochromator graphite
_diffrn_radiation_source 'fine-focus sealed tube'
_diffrn_radiation_type MoK\a
_diffrn_radiation_wavelength 0.71073
_diffrn_reflns_av_R_equivalents 0.0420
_diffrn_reflns_av_sigmaI/netI 0.0302
_diffrn_reflns_limit_h_max 12
_diffrn_reflns_limit_h_min -12
_diffrn_reflns_limit_k_max 15
_diffrn_reflns_limit_k_min -15
_diffrn_reflns_limit_l_max 31
_diffrn_reflns_limit_l_min -31
_diffrn_reflns_number 36558
_diffrn_reflns_theta_full 32.57
_diffrn_reflns_theta_max 32.57
_diffrn_reflns_theta_min 1.98
_diffrn_standards_interval_count 0
_diffrn_standards_interval_time 0
_diffrn_standards_number 0
_exptl_absorpt_coefficient_mu 0.310
_exptl_absorpt_correction_T_max 0.9265
_exptl_absorpt_correction_T_min 0.8782
_exptl_absorpt_correction_type multi-scan
_exptl_absorpt_process_details '(APEX2; Bruker, 2005)'
_exptl_crystal_colour colorless
_exptl_crystal_density_diffrn 1.385
_exptl_crystal_density_method 'not measured'
_exptl_crystal_description prism
_exptl_crystal_F_000 784
_exptl_crystal_size_max 0.43
_exptl_crystal_size_mid 0.34
_exptl_crystal_size_min 0.25
_refine_diff_density_max 0.394
_refine_diff_density_min -0.237
_refine_ls_abs_structure_details 'Flack (1983), 2828 Friedel pairs'
_refine_ls_abs_structure_Flack -0.01(4)
_refine_ls_extinction_method none
_refine_ls_goodness_of_fit_ref 1.008
_refine_ls_hydrogen_treatment constr
_refine_ls_matrix_type full
_refine_ls_number_parameters 228
_refine_ls_number_reflns 6479
_refine_ls_number_restraints 0
_refine_ls_restrained_S_all 1.008
_refine_ls_R_factor_all 0.0367
_refine_ls_R_factor_gt 0.0313
_refine_ls_shift/su_max 0.001
_refine_ls_shift/su_mean 0.000
_refine_ls_structure_factor_coef Fsqd
_refine_ls_weighting_details 'calc w=1/[\s^2^(Fo^2^)+(0.04P)^2^+0.35P] where P=(Fo^2^+2Fc^2^)/3'
_refine_ls_weighting_scheme calc
_refine_ls_wR_factor_gt 0.0727
_refine_ls_wR_factor_ref 0.0759
_reflns_number_gt 5952
_reflns_number_total 6479
_reflns_threshold_expression I>2\s(I)
_cod_data_source_file xu2431.cif
_cod_data_source_block I
_cod_database_code 2219197
_cod_database_fobs_code 2219197

loop_
_symmetry_equiv_pos_as_xyz
'x, y, z'
'-x+1/2, -y, z+1/2'
'-x, y+1/2, -z+1/2'
'x+1/2, -y+1/2, -z'

loop_
_atom_site_type_symbol
_atom_site_label
_atom_site_fract_x
_atom_site_fract_y
_atom_site_fract_z
_atom_site_U_iso_or_equiv
_atom_site_adp_type
_atom_site_calc_flag
_atom_site_refinement_flags
_atom_site_occupancy
S S1 0.22775(4) 0.63689(3) 0.139002(14) 0.01803(7) Uani d . 1
S S2 0.13141(4) 0.84992(3) 0.054416(14) 0.01782(7) Uani d . 1
N N1 0.19500(13) 0.60797(10) 0.01133(5) 0.01500(19) Uani d . 1
N N2 0.15503(13) 0.65520(9) -0.05106(5) 0.01352(18) Uani d . 1
N N3 0.25257(12) 0.79575(9) -0.13046(5) 0.01259(18) Uani d . 1
N N4 0.32207(12) 1.01589(9) -0.10384(5) 0.01291(18) Uani d . 1
N N5 0.32568(13) 0.93935(9) -0.20956(5) 0.01266(18) Uani d . 1
C C1 0.18653(15) 0.68568(11) 0.05930(6) 0.0150(2) Uani d . 1
C C2 0.20870(15) 0.77788(11) -0.06931(5) 0.0123(2) Uani d . 1
C C3 0.29962(14) 0.91713(11) -0.14572(5) 0.01168(19) Uani d . 1
C C4 0.28199(15) 0.99345(11) -0.04183(5) 0.0132(2) Uani d . 1
C C5 0.21638(15) 0.87583(11) -0.02250(5) 0.0133(2) Uani d . 1
C C6 0.24582(16) 0.46325(12) 0.13017(6) 0.0178(2) Uani d . 1
H H6A 0.2309 0.4225 0.1733 0.021 Uiso calc R 1
H H6B 0.1592 0.4320 0.1014 0.021 Uiso calc R 1
C C7 0.40534(17) 0.42034(15) 0.10245(7) 0.0253(3) Uani d . 1
H H7A 0.4078 0.3259 0.0995 0.038 Uiso calc R 1
H H7B 0.4919 0.4499 0.1309 0.038 Uiso calc R 1
H H7C 0.4194 0.4574 0.0590 0.038 Uiso calc R 1
C C8 0.13997(14) 0.55459(11) -0.09830(5) 0.0126(2) Uani d . 1
C C9 0.04771(15) 0.57732(12) -0.15373(6) 0.0151(2) Uani d . 1
H H9A -0.0024 0.6587 -0.1599 0.018 Uiso calc R 1
C C10 0.02966(15) 0.48028(13) -0.19981(6) 0.0170(2) Uani d . 1
H H10A -0.0308 0.4963 -0.2381 0.020 Uiso calc R 1
C C11 0.09974(15) 0.35941(13) -0.19027(6) 0.0178(2) Uani d . 1
H H11A 0.0866 0.2932 -0.2217 0.021 Uiso calc R 1
C C12 0.18862(15) 0.33680(11) -0.13451(6) 0.0167(2) Uani d . 1
H H12A 0.2351 0.2543 -0.1276 0.020 Uiso calc R 1
C C13 0.21026(15) 0.43426(11) -0.08857(6) 0.0151(2) Uani d . 1
H H13A 0.2727 0.4186 -0.0508 0.018 Uiso calc R 1
C C14 0.39636(15) 1.05860(11) -0.23480(6) 0.0137(2) Uani d . 1
H H14A 0.4645 1.1009 -0.2017 0.016 Uiso calc R 1
H H14B 0.3126 1.1199 -0.2491 0.016 Uiso calc R 1
C C15 0.49585(15) 1.01128(13) -0.29226(6) 0.0163(2) Uani d . 1
H H15A 0.6028 0.9815 -0.2780 0.020 Uiso calc R 1
H H15B 0.5087 1.0797 -0.3254 0.020 Uiso calc R 1
C C16 0.39505(16) 0.89890(12) -0.31828(6) 0.0163(2) Uani d . 1
H H16A 0.3043 0.9306 -0.3447 0.020 Uiso calc R 1
H H16B 0.4607 0.8394 -0.3449 0.020 Uiso calc R 1
C C17 0.33637(16) 0.83293(11) -0.25639(6) 0.0151(2) Uani d . 1
H H17A 0.2306 0.7921 -0.2632 0.018 Uiso calc R 1
H H17B 0.4132 0.7665 -0.2416 0.018 Uiso calc R 1
C C18 0.30455(17) 1.10308(12) 0.00497(6) 0.0187(2) Uani d . 1
H H18A 0.3845 1.1632 -0.0123 0.028 Uiso calc R 1
H H18B 0.3412 1.0693 0.0469 0.028 Uiso calc R 1
H H18C 0.2027 1.1484 0.0109 0.028 Uiso calc R 1

loop_
_atom_site_aniso_label
_atom_site_aniso_U_11
_atom_site_aniso_U_22
_atom_site_aniso_U_33
_atom_site_aniso_U_12
_atom_site_aniso_U_13
_atom_site_aniso_U_23
S1 0.02582(15) 0.01779(13) 0.01048(11) -0.00161(12) 0.00034(11) 0.00230(10)
S2 0.02715(16) 0.01428(12) 0.01203(12) 0.00202(12) 0.00653(11) 0.00012(10)
N1 0.0204(5) 0.0137(4) 0.0109(4) -0.0006(4) 0.0009(4) 0.0031(3)
N2 0.0203(5) 0.0105(4) 0.0098(4) -0.0011(4) 0.0010(3) 0.0008(3)
N3 0.0161(5) 0.0108(4) 0.0109(4) 0.0005(3) 0.0010(3) 0.0011(3)
N4 0.0158(5) 0.0110(4) 0.0119(4) 0.0002(4) 0.0005(3) 0.0002(3)
N5 0.0181(5) 0.0095(4) 0.0104(4) 0.0000(3) 0.0019(3) 0.0002(3)
C1 0.0188(5) 0.0144(5) 0.0117(5) -0.0013(4) 0.0020(4) 0.0030(4)
C2 0.0139(5) 0.0110(4) 0.0119(5) 0.0008(4) 0.0017(4) 0.0005(4)
C3 0.0125(5) 0.0118(4) 0.0108(4) 0.0018(4) 0.0006(4) 0.0012(4)
C4 0.0162(5) 0.0114(4) 0.0120(4) 0.0012(4) -0.0002(4) -0.0005(4)
C5 0.0176(5) 0.0121(5) 0.0102(4) 0.0014(4) 0.0021(4) 0.0009(4)
C6 0.0181(6) 0.0169(5) 0.0183(5) -0.0004(4) 0.0000(4) 0.0056(4)
C7 0.0201(6) 0.0296(7) 0.0261(7) 0.0060(6) -0.0007(5) 0.0019(5)
C8 0.0144(5) 0.0109(4) 0.0124(4) -0.0020(4) 0.0023(4) -0.0006(4)
C9 0.0160(5) 0.0135(5) 0.0158(5) -0.0003(4) 0.0001(4) 0.0014(4)
C10 0.0160(6) 0.0189(6) 0.0162(5) -0.0023(4) -0.0012(4) -0.0011(4)
C11 0.0185(6) 0.0160(5) 0.0189(5) -0.0034(5) 0.0021(4) -0.0051(4)
C12 0.0188(5) 0.0118(5) 0.0193(5) -0.0008(4) 0.0035(4) -0.0003(4)
C13 0.0170(6) 0.0131(5) 0.0152(5) 0.0000(4) 0.0013(4) 0.0014(4)
C14 0.0161(5) 0.0117(5) 0.0133(5) -0.0009(4) 0.0013(4) 0.0024(4)
C15 0.0165(5) 0.0202(6) 0.0122(5) -0.0021(4) 0.0011(4) 0.0003(4)
C16 0.0199(6) 0.0187(5) 0.0104(5) -0.0015(5) 0.0010(4) 0.0006(4)
C17 0.0216(6) 0.0115(5) 0.0123(5) 0.0006(4) 0.0019(4) -0.0009(4)
C18 0.0282(7) 0.0136(5) 0.0144(5) -0.0019(5) -0.0004(5) -0.0031(4)

loop_
_atom_type_symbol
_atom_type_description
_atom_type_scat_dispersion_real
_atom_type_scat_dispersion_imag
_atom_type_scat_source
C C 0.0033 0.0016 'International Tables Vol C Tables 4.2.6.8 and 6.1.1.4'
H H 0.0000 0.0000 'International Tables Vol C Tables 4.2.6.8 and 6.1.1.4'
N N 0.0061 0.0033 'International Tables Vol C Tables 4.2.6.8 and 6.1.1.4'
S S 0.1246 0.1234 'International Tables Vol C Tables 4.2.6.8 and 6.1.1.4'

loop_
_geom_angle_atom_site_label_1
_geom_angle_atom_site_label_2
_geom_angle_atom_site_label_3
_geom_angle
C1 S1 C6 102.06(6)
C5 S2 C1 95.34(5)
C1 N1 N2 118.10(10)
C2 N2 N1 118.84(9)
C2 N2 C8 120.50(9)
N1 N2 C8 112.67(9)
C2 N3 C3 115.51(10)
C4 N4 C3 116.20(10)
C3 N5 C14 123.61(10)
C3 N5 C17 121.36(9)
C14 N5 C17 112.11(9)
N1 C1 S1 122.13(9)
N1 C1 S2 125.35(9)
S1 C1 S2 112.52(7)
N3 C2 N2 118.10(10)
N3 C2 C5 122.66(10)
N2 C2 C5 119.23(10)
N4 C3 N5 117.95(10)
N4 C3 N3 126.56(10)
N5 C3 N3 115.49(10)
N4 C4 C5 121.46(10)
N4 C4 C18 116.64(10)
C5 C4 C18 121.85(10)
C4 C5 C2 117.07(10)
C4 C5 S2 123.37(8)
C2 C5 S2 119.38(9)
C7 C6 S1 113.66(10)
C7 C6 H6A 108.8
S1 C6 H6A 108.8
C7 C6 H6B 108.8
S1 C6 H6B 108.8
H6A C6 H6B 107.7
C6 C7 H7A 109.5
C6 C7 H7B 109.5
H7A C7 H7B 109.5
C6 C7 H7C 109.5
H7A C7 H7C 109.5
H7B C7 H7C 109.5
C13 C8 C9 120.08(11)
C13 C8 N2 121.16(10)
C9 C8 N2 118.72(10)
C10 C9 C8 119.66(11)
C10 C9 H9A 120.2
C8 C9 H9A 120.2
C9 C10 C11 120.48(12)
C9 C10 H10A 119.8
C11 C10 H10A 119.8
C12 C11 C10 119.50(11)
C12 C11 H11A 120.2
C10 C11 H11A 120.2
C11 C12 C13 120.52(11)
C11 C12 H12A 119.7
C13 C12 H12A 119.7
C8 C13 C12 119.73(11)
C8 C13 H13A 120.1
C12 C13 H13A 120.1
N5 C14 C15 102.92(9)
N5 C14 H14A 111.2
C15 C14 H14A 111.2
N5 C14 H14B 111.2
C15 C14 H14B 111.2
H14A C14 H14B 109.1
C14 C15 C16 102.40(10)
C14 C15 H15A 111.3
C16 C15 H15A 111.3
C14 C15 H15B 111.3
C16 C15 H15B 111.3
H15A C15 H15B 109.2
C17 C16 C15 103.02(9)
C17 C16 H16A 111.2
C15 C16 H16A 111.2
C17 C16 H16B 111.2
C15 C16 H16B 111.2
H16A C16 H16B 109.1
N5 C17 C16 103.36(9)
N5 C17 H17A 111.1
C16 C17 H17A 111.1
N5 C17 H17B 111.1
C16 C17 H17B 111.1
H17A C17 H17B 109.1
C4 C18 H18A 109.5
C4 C18 H18B 109.5
H18A C18 H18B 109.5
C4 C18 H18C 109.5
H18A C18 H18C 109.5
H18B C18 H18C 109.5

loop_
_geom_bond_atom_site_label_1
_geom_bond_atom_site_label_2
_geom_bond_distance
S1 C1 1.7502(12)
S1 C6 1.8144(13)
S2 C5 1.7553(11)
S2 C1 1.7657(12)
N1 C1 1.2757(15)
N1 N2 1.4137(13)
N2 C2 1.3991(14)
N2 C8 1.4307(15)
N3 C2 1.3235(14)
N3 C3 1.3545(14)
N4 C4 1.3394(14)
N4 C3 1.3508(14)
N5 C3 1.3512(14)
N5 C14 1.4646(15)
N5 C17 1.4670(15)
C2 C5 1.4005(15)
C4 C5 1.3942(15)
C4 C18 1.5008(16)
C6 C7 1.5171(19)
C6 H6A 0.9900
C6 H6B 0.9900
C7 H7A 0.9800
C7 H7B 0.9800
C7 H7C 0.9800
C8 C13 1.3926(16)
C8 C9 1.3968(16)
C9 C10 1.3901(17)
C9 H9A 0.9500
C10 C11 1.3963(19)
C10 H10A 0.9500
C11 C12 1.3868(18)
C11 H11A 0.9500
C12 C13 1.3948(16)
C12 H12A 0.9500
C13 H13A 0.9500
C14 C15 1.5264(17)
C14 H14A 0.9900
C14 H14B 0.9900
C15 C16 1.5337(18)
C15 H15A 0.9900
C15 H15B 0.9900
C16 C17 1.5261(16)
C16 H16A 0.9900
C16 H16B 0.9900
C17 H17A 0.9900
C17 H17B 0.9900
C18 H18A 0.9800
C18 H18B 0.9800
C18 H18C 0.9800

loop_
_geom_hbond_atom_site_label_D
_geom_hbond_atom_site_label_H
_geom_hbond_atom_site_label_A
_geom_hbond_site_symmetry_A
_geom_hbond_distance_DH
_geom_hbond_distance_HA
_geom_hbond_distance_DA
_geom_hbond_angle_DHA
_geom_hbond_publ_flag
C12 H12A N4 1_545 0.95 2.62 3.5630(15) 172 y
C15 H15B S2 2_574 0.99 2.83 3.6264(13) 138 y

loop_
_geom_torsion_atom_site_label_1
_geom_torsion_atom_site_label_2
_geom_torsion_atom_site_label_3
_geom_torsion_atom_site_label_4
_geom_torsion
C1 N1 N2 C2 41.93(16)
C1 N1 N2 C8 -168.98(11)
N2 N1 C1 S1 178.19(9)
N2 N1 C1 S2 -1.02(17)
C6 S1 C1 N1 -8.61(13)
C6 S1 C1 S2 170.70(7)
C5 S2 C1 N1 -33.47(13)
C5 S2 C1 S1 147.25(7)
C3 N3 C2 N2 178.42(10)
C3 N3 C2 C5 -2.60(18)
N1 N2 C2 N3 143.21(11)
C8 N2 C2 N3 -3.42(17)
N1 N2 C2 C5 -35.81(16)
C8 N2 C2 C5 177.56(11)
C4 N4 C3 N5 174.47(11)
C4 N4 C3 N3 -5.39(18)
C14 N5 C3 N4 8.23(17)
C17 N5 C3 N4 167.32(11)
C14 N5 C3 N3 -171.89(10)
C17 N5 C3 N3 -12.81(16)
C2 N3 C3 N4 7.60(18)
C2 N3 C3 N5 -172.26(10)
C3 N4 C4 C5 -1.88(17)
C3 N4 C4 C18 -179.27(11)
N4 C4 C5 C2 6.08(18)
C18 C4 C5 C2 -176.66(12)
N4 C4 C5 S2 -169.08(9)
C18 C4 C5 S2 8.17(17)
N3 C2 C5 C4 -3.72(18)
N2 C2 C5 C4 175.25(11)
N3 C2 C5 S2 171.64(10)
N2 C2 C5 S2 -9.38(16)
C1 S2 C5 C4 -147.93(11)
C1 S2 C5 C2 37.01(11)
C1 S1 C6 C7 78.51(11)
C2 N2 C8 C13 127.99(12)
N1 N2 C8 C13 -20.53(15)
C2 N2 C8 C9 -54.47(15)
N1 N2 C8 C9 157.01(11)
C13 C8 C9 C10 -1.54(18)
N2 C8 C9 C10 -179.11(11)
C8 C9 C10 C11 1.60(19)
C9 C10 C11 C12 -0.37(19)
C10 C11 C12 C13 -0.94(18)
C9 C8 C13 C12 0.25(18)
N2 C8 C13 C12 177.76(11)
C11 C12 C13 C8 1.00(18)
C3 N5 C14 C15 144.67(11)
C17 N5 C14 C15 -16.12(13)
N5 C14 C15 C16 34.32(12)
C14 C15 C16 C17 -40.28(12)
C3 N5 C17 C16 -170.29(11)
C14 N5 C17 C16 -9.01(13)
C15 C16 C17 N5 30.31(13)

loop_
_cod_related_entry_id
_cod_related_entry_database
_cod_related_entry_code
1 ChemSpider 24740394
